data_1008833
loop_
_publ_author_name
'Averbuch-Pouchot, M T'

_publ_section_title
;
Structure d'un phosphate tellurate de sodium: Te (O H)6 Na2 H P O4 Na
H2 P O4
;
_journal_coden_ASTM ACBCAR
_journal_name_full 'Acta Crystallographica B (24,1968-38,1982)'
_journal_page_first 2405
_journal_page_last 2406
_journal_paper_doi 10.1107/S0567740880008850
_journal_volume 36
_journal_year 1980
_chemical_formula_structural 'Na3 (Te (O H)6) H3 (P O4)2'
_chemical_formula_sum 'H9 Na3 O14 P2 Te'
_chemical_name_systematic
;
Trisodium hexahydroxotellurate trihydrogenbis(phosphate)
;
_space_group_IT_number 182
_symmetry_cell_setting hexagonal
_symmetry_Int_Tables_number 182
_symmetry_space_group_name_Hall 'P 6c 2c'
_symmetry_space_group_name_H-M 'P 63 2 2'
_cell_angle_alpha 90
_cell_angle_beta 90
_cell_angle_gamma 120
_cell_formula_units_Z 2
_cell_length_a 7.883(5)
_cell_length_b 7.883(5)
_cell_length_c 10.863(9)
_cell_volume 584.6
_refine_ls_R_factor_all 0.02
_cod_database_code 1008833

loop_
_symmetry_equiv_pos_as_xyz
x,y,z
-y,x-y,z
y-x,-x,z
y,x,-z
x-y,-y,-z
-x,y-x,-z
-x,-y,1/2+z
y,y-x,1/2+z
x-y,x,1/2+z
-y,-x,1/2-z
y-x,y,1/2-z
x,x-y,1/2-z

loop_
_atom_site_label
_atom_site_type_symbol
_atom_site_symmetry_multiplicity
_atom_site_Wyckoff_symbol
_atom_site_fract_x
_atom_site_fract_y
_atom_site_fract_z
_atom_site_occupancy
_atom_site_attached_hydrogens
_atom_site_calc_flag
Na1 Na1+ 6 h 0.5292(3) 0.0583(3) 0.25 1. 0 d
Te1 Te6+ 2 b 0. 0. 0.25 1. 0 d
P1 P5+ 4 f 0.6667 0.3333 0.52169(9) 1. 0 d
O1 O2- 12 i 0.2090(3) 0.0126(4) 0.3482(2) 1. 1 d
O2 O2- 4 f 0.6667 0.3333 0.3833(3) 1. 1 d
O3 O2- 12 i 0.6469(3) 0.1401(3) 0.5759(2) 1. 1 d
H1 H1+ 4 f -1. -1. -1. 4.5 0 dum

loop_
_atom_type_symbol
_atom_type_oxidation_number
Na1+ 1.000
Te6+ 6.000
P5+ 5.000
O2- -2.000
H1+ 1.000
